data_1567862
loop_
_publ_author_name
'S\'anchez-Garc\'ia, Jessica J.'
'Flores-Alamo, Marcos'
'Nu\~nez-Gordillo, Amairany'
'Klimova, Elena I.'

_publ_section_title
;
 4,5-Diferrocenyl-1,2-dithiole-3-thione
;
_journal_coeditor_code IM4016
_journal_issue 10
_journal_name_full IUCrData
_journal_page_first x221011
_journal_paper_doi 10.1107/S2414314622010112
_journal_volume 7
_journal_year 2022
_chemical_formula_iupac '[Fe2 (C5 H5)2 (C13 H8 S3)]'
_chemical_formula_moiety 'C23 H18 Fe2 S3'
_chemical_formula_sum 'C23 H18 Fe2 S3'
_chemical_formula_weight 502.25
_chemical_name_systematic
;
4,5-Diferrocenyl-1,2-dithiole-3-thione
;
_space_group_IT_number 14
_space_group_name_Hall '-P 2ybc'
_space_group_name_H-M_alt 'P 1 21/c 1'
_symmetry_cell_setting monoclinic
_symmetry_space_group_name_Hall '-P 2ybc'
_symmetry_space_group_name_H-M 'P 1 21/c 1'
_atom_sites_solution_hydrogens geom
_audit_conform_dict_name cif_core.dic
_audit_conform_dict_version 2.4.5
_audit_creation_method 'WinGX routine CIF_UPDATE'
_cell_angle_alpha 90
_cell_angle_beta 109.205(12)
_cell_angle_gamma 90
_cell_formula_units_Z 4
_cell_length_a 11.0149(12)
_cell_length_b 14.0459(12)
_cell_length_c 13.3983(13)
_cell_measurement_reflns_used 2429
_cell_measurement_temperature 130(2)
_cell_measurement_theta_max 29.4753
_cell_measurement_theta_min 3.4873
_cell_volume 1957.5(4)
_computing_cell_refinement
;
CrysAlis PRO; Agilent, 2013
;
_computing_data_collection
;
<i>CrysAlis PRO</i> (Agilent, 2013)
;
_computing_data_reduction
;
<i>CrysAlis RED</i> (Agilent, 2013)
;
_computing_molecular_graphics
;
ORTEP-3 for Windows (Farrugia, 2012)
;
_computing_publication_material
;
Mercury (Macrae <i>et al.</i>,  2020)
;
_computing_structure_refinement
;
SHELXL2018 (Sheldrick, 2015b)
;
_computing_structure_solution
;
SHELXS2018 (Sheldrick, 2015a)
;
_diffrn_ambient_temperature 130(2)
_diffrn_detector_area_resol_mean 10.4685
_diffrn_measured_fraction_theta_full 0.997
_diffrn_measured_fraction_theta_max 0.837
_diffrn_measurement_device_type 'Agilent Xcalibur Atlas Gemini'
_diffrn_measurement_method '\w scans'
_diffrn_radiation_monochromator graphite
_diffrn_radiation_type MoK\a
_diffrn_radiation_wavelength 0.71073
_diffrn_reflns_av_R_equivalents 0.0394
_diffrn_reflns_av_unetI/netI 0.0693
_diffrn_reflns_limit_h_max 13
_diffrn_reflns_limit_h_min -15
_diffrn_reflns_limit_k_max 14
_diffrn_reflns_limit_k_min -19
_diffrn_reflns_limit_l_max 18
_diffrn_reflns_limit_l_min -16
_diffrn_reflns_number 10068
_diffrn_reflns_theta_full 25.242
_diffrn_reflns_theta_max 29.475
_diffrn_reflns_theta_min 3.487
_exptl_absorpt_coefficient_mu 1.809
_exptl_absorpt_correction_T_max 0.852
_exptl_absorpt_correction_T_min 0.486
_exptl_absorpt_correction_type analytical
_exptl_absorpt_process_details
;
(<i>CrysAlis RED</i>; Agilent, 2013)
;
_exptl_crystal_colour black
_exptl_crystal_density_diffrn 1.704
_exptl_crystal_description plate
_exptl_crystal_F_000 1024
_exptl_crystal_size_max 0.57
_exptl_crystal_size_mid 0.46
_exptl_crystal_size_min 0.11
_refine_diff_density_max 0.433
_refine_diff_density_min -0.414
_refine_ls_extinction_method none
_refine_ls_goodness_of_fit_ref 1.038
_refine_ls_hydrogen_treatment constr
_refine_ls_matrix_type full
_refine_ls_number_parameters 253
_refine_ls_number_reflns 4559
_refine_ls_number_restraints 0
_refine_ls_restrained_S_all 1.038
_refine_ls_R_factor_all 0.0636
_refine_ls_R_factor_gt 0.0389
_refine_ls_shift/su_max 0
_refine_ls_shift/su_mean 0
_refine_ls_structure_factor_coef Fsqd
_refine_ls_weighting_details 'w=1/[\s^2^(Fo^2^)+(0.0230P)^2^+0.8521P] where P=(Fo^2^+2Fc^2^)/3'
_refine_ls_weighting_scheme calc
_refine_ls_wR_factor_gt 0.0674
_refine_ls_wR_factor_ref 0.0787
_reflns_number_gt 3445
_reflns_number_total 4559
_reflns_threshold_expression 'I > 2\s(I)'
_cod_data_source_file im4016.cif
_cod_data_source_block I
_cod_depositor_comments 'Adding full bibliography for 1567862.cif.'
_cod_original_sg_symbol_H-M 'P 21/c'
_cod_database_code 1567862
_shelx_estimated_absorpt_t_min 0.425
_shelx_estimated_absorpt_t_max 0.826

loop_
_symmetry_equiv_pos_as_xyz
'x, y, z'
'-x, y+1/2, -z+1/2'
'-x, -y, -z'
'x, -y-1/2, z-1/2'

loop_
_atom_site_type_symbol
_atom_site_label
_atom_site_fract_x
_atom_site_fract_y
_atom_site_fract_z
_atom_site_U_iso_or_equiv
_atom_site_adp_type
_atom_site_calc_flag
_atom_site_occupancy
_atom_site_disorder_assembly
_atom_site_disorder_group
C C1 0.4091(3) 0.39934(18) 0.2096(2) 0.0128(6) Uani d 1 . .
C C2 0.5328(3) 0.38193(18) 0.2754(2) 0.0128(6) Uani d 1 . .
C C3 0.6322(3) 0.4379(2) 0.2544(2) 0.0173(6) Uani d 1 . .
C C4 0.5612(2) 0.31407(19) 0.3639(2) 0.0124(6) Uani d 1 . .
C C5 0.6716(3) 0.25355(18) 0.4048(2) 0.0144(6) Uani d 1 . .
H H5 0.74328 0.25135 0.380255 0.017 Uiso calc 1 . .
C C6 0.6561(3) 0.1977(2) 0.4878(2) 0.0181(6) Uani d 1 . .
H H6 0.715344 0.151857 0.528342 0.022 Uiso calc 1 . .
C C7 0.5366(3) 0.22197(19) 0.5000(2) 0.0179(6) Uani d 1 . .
H H7 0.50179 0.195138 0.549818 0.021 Uiso calc 1 . .
C C8 0.4783(3) 0.29337(19) 0.4246(2) 0.0147(6) Uani d 1 . .
H H8 0.397726 0.322723 0.415683 0.018 Uiso calc 1 . .
C C9 0.7111(3) 0.4770(2) 0.5497(2) 0.0194(7) Uani d 1 . .
H H9 0.699657 0.524867 0.497316 0.023 Uiso calc 1 . .
C C10 0.6239(3) 0.4545(2) 0.6037(2) 0.0177(6) Uani d 1 . .
H H10 0.543627 0.484821 0.593797 0.021 Uiso calc 1 . .
C C11 0.6767(3) 0.3790(2) 0.6750(2) 0.0213(7) Uani d 1 . .
H H11 0.638054 0.349734 0.72102 0.026 Uiso calc 1 . .
C C12 0.7972(3) 0.3551(2) 0.6656(2) 0.0244(7) Uani d 1 . .
H H12 0.853732 0.306978 0.704488 0.029 Uiso calc 1 . .
C C13 0.8192(3) 0.4150(2) 0.5880(2) 0.0238(7) Uani d 1 . .
H H13 0.892609 0.414117 0.565643 0.029 Uiso calc 1 . .
C C14 0.2895(3) 0.35130(19) 0.2068(2) 0.0140(6) Uani d 1 . .
C C15 0.1742(3) 0.3995(2) 0.2065(2) 0.0156(6) Uani d 1 . .
H H15 0.162618 0.466391 0.20834 0.019 Uiso calc 1 . .
C C16 0.0809(3) 0.3289(2) 0.2032(2) 0.0209(7) Uani d 1 . .
H H16 -0.003988 0.340458 0.203319 0.025 Uiso calc 1 . .
C C17 0.1353(3) 0.2384(2) 0.1995(2) 0.0209(7) Uani d 1 . .
H H17 0.092877 0.17904 0.196154 0.025 Uiso calc 1 . .
C C18 0.2636(3) 0.2511(2) 0.2016(2) 0.0176(6) Uani d 1 . .
H H18 0.322191 0.201926 0.199956 0.021 Uiso calc 1 . .
C C19 0.1889(3) 0.3340(2) -0.0603(2) 0.0208(7) Uani d 1 . .
H H19 0.27249 0.347447 -0.062494 0.025 Uiso calc 1 . .
C C20 0.1376(3) 0.2426(2) -0.0567(2) 0.0197(7) Uani d 1 . .
H H20 0.180714 0.183946 -0.055911 0.024 Uiso calc 1 . .
C C21 0.0111(3) 0.2533(2) -0.0543(2) 0.0201(7) Uani d 1 . .
H H21 -0.04585 0.203153 -0.051976 0.024 Uiso calc 1 . .
C C22 -0.0160(3) 0.3527(2) -0.0560(2) 0.0205(7) Uani d 1 . .
H H22 -0.094107 0.380448 -0.054727 0.025 Uiso calc 1 . .
C C23 0.0941(3) 0.4027(2) -0.0601(2) 0.0201(7) Uani d 1 . .
H H23 0.102955 0.469885 -0.062245 0.024 Uiso calc 1 . .
Fe Fe1 0.65338(4) 0.33776(3) 0.52362(3) 0.01289(11) Uani d 1 . .
Fe Fe2 0.13851(4) 0.31869(3) 0.07340(3) 0.01267(11) Uani d 1 . .
S S1 0.38303(7) 0.48864(5) 0.11639(6) 0.01651(16) Uani d 1 . .
S S2 0.57355(7) 0.52584(5) 0.15958(6) 0.01945(17) Uani d 1 . .
S S3 0.79134(7) 0.43455(6) 0.30660(7) 0.0298(2) Uani d 1 . .

loop_
_atom_site_aniso_label
_atom_site_aniso_U_11
_atom_site_aniso_U_22
_atom_site_aniso_U_33
_atom_site_aniso_U_12
_atom_site_aniso_U_13
_atom_site_aniso_U_23
C1 0.0184(14) 0.0122(13) 0.0083(13) -0.0008(11) 0.0049(12) -0.0026(11)
C2 0.0153(14) 0.0121(13) 0.0112(13) -0.0026(11) 0.0048(12) -0.0021(11)
C3 0.0166(14) 0.0213(15) 0.0137(14) -0.0011(12) 0.0044(12) -0.0015(13)
C4 0.0112(13) 0.0131(13) 0.0116(13) -0.0025(11) 0.0020(11) -0.0033(12)
C5 0.0159(14) 0.0118(14) 0.0142(14) 0.0005(11) 0.0033(12) -0.0049(12)
C6 0.0222(16) 0.0124(14) 0.0139(14) 0.0024(12) -0.0019(13) -0.0014(12)
C7 0.0227(16) 0.0153(14) 0.0143(14) -0.0074(13) 0.0042(13) 0.0004(12)
C8 0.0121(14) 0.0176(15) 0.0123(14) -0.0036(12) 0.0014(12) -0.0007(12)
C9 0.0273(16) 0.0136(14) 0.0138(14) -0.0035(13) 0.0018(13) -0.0043(12)
C10 0.0209(15) 0.0171(15) 0.0135(14) 0.0040(12) 0.0033(12) -0.0076(12)
C11 0.0293(17) 0.0231(16) 0.0090(14) 0.0015(14) 0.0029(13) -0.0036(13)
C12 0.0226(16) 0.0236(17) 0.0182(16) 0.0058(14) -0.0052(13) -0.0077(14)
C13 0.0171(16) 0.0279(17) 0.0228(16) -0.0058(13) 0.0016(13) -0.0127(15)
C14 0.0145(14) 0.0160(14) 0.0083(13) 0.0002(12) -0.0005(11) 0.0012(12)
C15 0.0150(14) 0.0217(15) 0.0082(13) -0.0019(12) 0.0010(12) -0.0047(12)
C16 0.0170(15) 0.0377(19) 0.0094(13) -0.0040(14) 0.0061(12) -0.0037(14)
C17 0.0213(16) 0.0284(17) 0.0104(14) -0.0082(14) 0.0015(13) 0.0049(13)
C18 0.0206(15) 0.0150(15) 0.0137(14) -0.0014(12) 0.0010(12) 0.0012(12)
C19 0.0207(16) 0.0318(18) 0.0088(13) -0.0042(14) 0.0033(12) -0.0029(13)
C20 0.0248(16) 0.0210(16) 0.0125(14) 0.0025(13) 0.0051(13) -0.0048(13)
C21 0.0200(15) 0.0247(16) 0.0105(14) -0.0069(13) -0.0020(12) -0.0014(13)
C22 0.0156(15) 0.0280(17) 0.0132(14) 0.0013(13) -0.0016(12) -0.0006(13)
C23 0.0244(17) 0.0195(15) 0.0112(14) -0.0047(13) -0.0011(13) 0.0032(13)
Fe1 0.0142(2) 0.0121(2) 0.0100(2) 0.00071(16) 0.00085(17) -0.00160(16)
Fe2 0.0116(2) 0.0164(2) 0.00860(19) -0.00166(16) 0.00152(16) 0.00006(17)
S1 0.0167(4) 0.0158(4) 0.0143(3) -0.0020(3) 0.0014(3) 0.0036(3)
S2 0.0181(4) 0.0207(4) 0.0178(4) -0.0060(3) 0.0035(3) 0.0045(3)
S3 0.0138(4) 0.0402(5) 0.0334(5) -0.0021(4) 0.0051(4) 0.0137(4)

loop_
_atom_type_symbol
_atom_type_description
_atom_type_scat_dispersion_real
_atom_type_scat_dispersion_imag
_atom_type_scat_source
C C 0.0033 0.0016 'International Tables Vol C Tables 4.2.6.8 and 6.1.1.4'
H H 0 0 'International Tables Vol C Tables 4.2.6.8 and 6.1.1.4'
Fe Fe 0.3463 0.8444 'International Tables Vol C Tables 4.2.6.8 and 6.1.1.4'
S S 0.1246 0.1234 'International Tables Vol C Tables 4.2.6.8 and 6.1.1.4'

loop_
_exptl_crystal_face_index_h
_exptl_crystal_face_index_k
_exptl_crystal_face_index_l
_exptl_crystal_face_perp_dist
-7 -1 19 0.2425
-9 10 -8 0.138
9 -7 10 0.1495
12 -10 3 0.1209
-14 1 -1 0.0429
7 17 2 0.1535
15 1 -4 0.0616
6 6 -18 0.2692
4 -19 -5 0.2292
14 2 2 0.0401
-15 -4 4 0.0971
-14 -8 8 0.1658

loop_
_geom_angle_atom_site_label_1
_geom_angle_atom_site_label_2
_geom_angle_atom_site_label_3
_geom_angle_site_symmetry_1
_geom_angle_site_symmetry_3
_geom_angle
_geom_angle_publ_flag
C2 C1 C14 . . 128.6(2) ?
C2 C1 S1 . . 119.1(2) ?
C14 C1 S1 . . 112.35(19) ?
C1 C2 C3 . . 115.4(2) ?
C1 C2 C4 . . 122.2(2) ?
C3 C2 C4 . . 122.3(2) ?
C2 C3 S3 . . 131.5(2) ?
C2 C3 S2 . . 113.9(2) ?
S3 C3 S2 . . 114.56(17) ?
C5 C4 C8 . . 106.3(2) ?
C5 C4 C2 . . 128.3(3) ?
C8 C4 C2 . . 125.4(2) ?
C5 C4 Fe1 . . 68.61(15) ?
C8 C4 Fe1 . . 68.57(15) ?
C2 C4 Fe1 . . 129.04(19) ?
C6 C5 C4 . . 108.7(3) ?
C6 C5 Fe1 . . 68.97(16) ?
C4 C5 Fe1 . . 70.56(15) ?
C6 C5 H5 . . 125.6 ?
C4 C5 H5 . . 125.6 ?
Fe1 C5 H5 . . 126.4 ?
C5 C6 C7 . . 108.3(2) ?
C5 C6 Fe1 . . 70.32(16) ?
C7 C6 Fe1 . . 69.73(16) ?
C5 C6 H6 . . 125.9 ?
C7 C6 H6 . . 125.9 ?
Fe1 C6 H6 . . 125.7 ?
C8 C7 C6 . . 107.9(3) ?
C8 C7 Fe1 . . 70.12(15) ?
C6 C7 Fe1 . . 69.33(16) ?
C8 C7 H7 . . 126.1 ?
C6 C7 H7 . . 126.1 ?
Fe1 C7 H7 . . 126.1 ?
C7 C8 C4 . . 108.9(2) ?
C7 C8 Fe1 . . 69.19(15) ?
C4 C8 Fe1 . . 70.53(15) ?
C7 C8 H8 . . 125.6 ?
C4 C8 H8 . . 125.6 ?
Fe1 C8 H8 . . 126.3 ?
C10 C9 C13 . . 107.9(3) ?
C10 C9 Fe1 . . 69.51(16) ?
C13 C9 Fe1 . . 69.81(16) ?
C10 C9 H9 . . 126.1 ?
C13 C9 H9 . . 126.1 ?
Fe1 C9 H9 . . 126.2 ?
C9 C10 C11 . . 108.3(3) ?
C9 C10 Fe1 . . 70.06(16) ?
C11 C10 Fe1 . . 69.68(16) ?
C9 C10 H10 . . 125.8 ?
C11 C10 H10 . . 125.8 ?
Fe1 C10 H10 . . 126 ?
C12 C11 C10 . . 107.8(3) ?
C12 C11 Fe1 . . 70.04(18) ?
C10 C11 Fe1 . . 69.70(16) ?
C12 C11 H11 . . 126.1 ?
C10 C11 H11 . . 126.1 ?
Fe1 C11 H11 . . 125.8 ?
C11 C12 C13 . . 108.4(3) ?
C11 C12 Fe1 . . 69.52(16) ?
C13 C12 Fe1 . . 69.96(17) ?
C11 C12 H12 . . 125.8 ?
C13 C12 H12 . . 125.8 ?
Fe1 C12 H12 . . 126.3 ?
C12 C13 C9 . . 107.5(3) ?
C12 C13 Fe1 . . 69.59(17) ?
C9 C13 Fe1 . . 69.49(16) ?
C12 C13 H13 . . 126.2 ?
C9 C13 H13 . . 126.2 ?
Fe1 C13 H13 . . 126.3 ?
C18 C14 C15 . . 107.5(2) ?
C18 C14 C1 . . 127.9(3) ?
C15 C14 C1 . . 124.6(2) ?
C18 C14 Fe2 . . 69.38(15) ?
C15 C14 Fe2 . . 68.97(15) ?
C1 C14 Fe2 . . 126.0(2) ?
C16 C15 C14 . . 107.5(3) ?
C16 C15 Fe2 . . 69.75(16) ?
C14 C15 Fe2 . . 69.89(16) ?
C16 C15 H15 . . 126.2 ?
C14 C15 H15 . . 126.2 ?
Fe2 C15 H15 . . 125.7 ?
C17 C16 C15 . . 108.6(3) ?
C17 C16 Fe2 . . 69.72(17) ?
C15 C16 Fe2 . . 69.60(16) ?
C17 C16 H16 . . 125.7 ?
C15 C16 H16 . . 125.7 ?
Fe2 C16 H16 . . 126.6 ?
C16 C17 C18 . . 108.6(3) ?
C16 C17 Fe2 . . 69.82(17) ?
C18 C17 Fe2 . . 70.02(17) ?
C16 C17 H17 . . 125.7 ?
C18 C17 H17 . . 125.7 ?
Fe2 C17 H17 . . 126 ?
C17 C18 C14 . . 107.8(3) ?
C17 C18 Fe2 . . 69.47(16) ?
C14 C18 Fe2 . . 69.70(15) ?
C17 C18 H18 . . 126.1 ?
C14 C18 H18 . . 126.1 ?
Fe2 C18 H18 . . 126.3 ?
C20 C19 C23 . . 108.3(3) ?
C20 C19 Fe2 . . 69.38(17) ?
C23 C19 Fe2 . . 70.14(17) ?
C20 C19 H19 . . 125.8 ?
C23 C19 H19 . . 125.8 ?
Fe2 C19 H19 . . 126.2 ?
C19 C20 C21 . . 108.3(3) ?
C19 C20 Fe2 . . 70.33(17) ?
C21 C20 Fe2 . . 69.73(17) ?
C19 C20 H20 . . 125.8 ?
C21 C20 H20 . . 125.8 ?
Fe2 C20 H20 . . 125.7 ?
C20 C21 C22 . . 107.8(3) ?
C20 C21 Fe2 . . 69.79(16) ?
C22 C21 Fe2 . . 69.84(16) ?
C20 C21 H21 . . 126.1 ?
C22 C21 H21 . . 126.1 ?
Fe2 C21 H21 . . 125.9 ?
C23 C22 C21 . . 108.0(3) ?
C23 C22 Fe2 . . 70.40(16) ?
C21 C22 Fe2 . . 69.32(15) ?
C23 C22 H22 . . 126 ?
C21 C22 H22 . . 126 ?
Fe2 C22 H22 . . 125.8 ?
C22 C23 C19 . . 107.5(3) ?
C22 C23 Fe2 . . 69.22(17) ?
C19 C23 Fe2 . . 69.44(16) ?
C22 C23 H23 . . 126.2 ?
C19 C23 H23 . . 126.2 ?
Fe2 C23 H23 . . 126.7 ?
C6 Fe1 C7 . . 40.94(12) ?
C6 Fe1 C11 . . 120.22(12) ?
C7 Fe1 C11 . . 104.35(13) ?
C6 Fe1 C10 . . 156.95(13) ?
C7 Fe1 C10 . . 121.46(12) ?
C11 Fe1 C10 . . 40.62(11) ?
C6 Fe1 C8 . . 68.57(11) ?
C7 Fe1 C8 . . 40.69(11) ?
C11 Fe1 C8 . . 120.94(12) ?
C10 Fe1 C8 . . 107.83(11) ?
C6 Fe1 C5 . . 40.71(11) ?
C7 Fe1 C5 . . 68.62(12) ?
C11 Fe1 C5 . . 157.56(11) ?
C10 Fe1 C5 . . 161.08(11) ?
C8 Fe1 C5 . . 68.41(11) ?
C6 Fe1 C12 . . 105.52(12) ?
C7 Fe1 C12 . . 119.71(12) ?
C11 Fe1 C12 . . 40.44(12) ?
C10 Fe1 C12 . . 68.02(12) ?
C8 Fe1 C12 . . 156.00(13) ?
C5 Fe1 C12 . . 123.14(12) ?
C6 Fe1 C9 . . 159.73(13) ?
C7 Fe1 C9 . . 159.11(12) ?
C11 Fe1 C9 . . 68.25(12) ?
C10 Fe1 C9 . . 40.44(12) ?
C8 Fe1 C9 . . 125.06(11) ?
C5 Fe1 C9 . . 125.45(12) ?
C12 Fe1 C9 . . 68.12(12) ?
C6 Fe1 C13 . . 122.13(12) ?
C7 Fe1 C13 . . 156.59(12) ?
C11 Fe1 C13 . . 68.25(13) ?
C10 Fe1 C13 . . 68.21(12) ?
C8 Fe1 C13 . . 162.09(12) ?
C5 Fe1 C13 . . 109.31(12) ?
C12 Fe1 C13 . . 40.45(13) ?
C9 Fe1 C13 . . 40.70(12) ?
C6 Fe1 C4 . . 68.90(11) ?
C7 Fe1 C4 . . 68.94(11) ?
C11 Fe1 C4 . . 158.45(12) ?
C10 Fe1 C4 . . 124.24(11) ?
C8 Fe1 C4 . . 40.90(11) ?
C5 Fe1 C4 . . 40.83(10) ?
C12 Fe1 C4 . . 160.70(12) ?
C9 Fe1 C4 . . 110.39(11) ?
C13 Fe1 C4 . . 125.76(12) ?
C21 Fe2 C15 . . 149.91(12) ?
C21 Fe2 C20 . . 40.48(12) ?
C15 Fe2 C20 . . 169.40(12) ?
C21 Fe2 C17 . . 104.53(12) ?
C15 Fe2 C17 . . 68.54(12) ?
C20 Fe2 C17 . . 114.90(12) ?
C21 Fe2 C16 . . 115.13(12) ?
C15 Fe2 C16 . . 40.64(11) ?
C20 Fe2 C16 . . 147.95(12) ?
C17 Fe2 C16 . . 40.47(12) ?
C21 Fe2 C22 . . 40.84(11) ?
C15 Fe2 C22 . . 118.59(12) ?
C20 Fe2 C22 . . 68.24(12) ?
C17 Fe2 C22 . . 126.44(12) ?
C16 Fe2 C22 . . 107.48(12) ?
C21 Fe2 C18 . . 125.60(11) ?
C15 Fe2 C18 . . 68.99(12) ?
C20 Fe2 C18 . . 106.65(12) ?
C17 Fe2 C18 . . 40.51(11) ?
C16 Fe2 C18 . . 68.30(12) ?
C22 Fe2 C18 . . 163.99(11) ?
C21 Fe2 C14 . . 165.36(11) ?
C15 Fe2 C14 . . 41.13(11) ?
C20 Fe2 C14 . . 129.44(12) ?
C17 Fe2 C14 . . 68.42(11) ?
C16 Fe2 C14 . . 68.46(11) ?
C22 Fe2 C14 . . 153.54(11) ?
C18 Fe2 C14 . . 40.92(11) ?
C21 Fe2 C19 . . 67.94(12) ?
C15 Fe2 C19 . . 132.43(12) ?
C20 Fe2 C19 . . 40.29(12) ?
C17 Fe2 C19 . . 149.68(12) ?
C16 Fe2 C19 . . 169.72(12) ?
C22 Fe2 C19 . . 67.94(12) ?
C18 Fe2 C19 . . 118.68(12) ?
C14 Fe2 C19 . . 111.23(12) ?
C21 Fe2 C23 . . 68.23(12) ?
C15 Fe2 C23 . . 111.25(12) ?
C20 Fe2 C23 . . 68.04(12) ?
C17 Fe2 C23 . . 165.92(12) ?
C16 Fe2 C23 . . 130.29(12) ?
C22 Fe2 C23 . . 40.38(12) ?
C18 Fe2 C23 . . 153.47(12) ?
C14 Fe2 C23 . . 121.35(11) ?
C19 Fe2 C23 . . 40.42(12) ?
C1 S1 S2 . . 93.98(10) ?
C3 S2 S1 . . 97.18(10) ?

loop_
_geom_bond_atom_site_label_1
_geom_bond_atom_site_label_2
_geom_bond_site_symmetry_2
_geom_bond_distance
_geom_bond_publ_flag
C1 C2 . 1.379(4) ?
C1 C14 . 1.470(4) ?
C1 S1 . 1.726(3) ?
C2 C3 . 1.449(4) ?
C2 C4 . 1.472(4) ?
C3 S3 . 1.661(3) ?
C3 S2 . 1.736(3) ?
C4 C5 . 1.436(4) ?
C4 C8 . 1.439(4) ?
C4 Fe1 . 2.072(3) ?
C5 C6 . 1.417(4) ?
C5 Fe1 . 2.046(3) ?
C5 H5 . 0.95 ?
C6 C7 . 1.420(4) ?
C6 Fe1 . 2.028(3) ?
C6 H6 . 0.95 ?
C7 C8 . 1.418(4) ?
C7 Fe1 . 2.033(3) ?
C7 H7 . 0.95 ?
C8 Fe1 . 2.045(3) ?
C8 H8 . 0.95 ?
C9 C10 . 1.415(4) ?
C9 C13 . 1.428(4) ?
C9 Fe1 . 2.051(3) ?
C9 H9 . 0.95 ?
C10 C11 . 1.418(4) ?
C10 Fe1 . 2.043(3) ?
C10 H10 . 0.95 ?
C11 C12 . 1.415(4) ?
C11 Fe1 . 2.043(3) ?
C11 H11 . 0.95 ?
C12 C13 . 1.419(5) ?
C12 Fe1 . 2.050(3) ?
C12 H12 . 0.95 ?
C13 Fe1 . 2.055(3) ?
C13 H13 . 0.95 ?
C14 C18 . 1.433(4) ?
C14 C15 . 1.438(4) ?
C14 Fe2 . 2.053(3) ?
C15 C16 . 1.418(4) ?
C15 Fe2 . 2.040(3) ?
C15 H15 . 0.95 ?
C16 C17 . 1.412(4) ?
C16 Fe2 . 2.042(3) ?
C16 H16 . 0.95 ?
C17 C18 . 1.416(4) ?
C17 Fe2 . 2.041(3) ?
C17 H17 . 0.95 ?
C18 Fe2 . 2.048(3) ?
C18 H18 . 0.95 ?
C19 C20 . 1.410(4) ?
C19 C23 . 1.422(4) ?
C19 Fe2 . 2.053(3) ?
C19 H19 . 0.95 ?
C20 C21 . 1.412(4) ?
C20 Fe2 . 2.041(3) ?
C20 H20 . 0.95 ?
C21 C22 . 1.426(4) ?
C21 Fe2 . 2.040(3) ?
C21 H21 . 0.95 ?
C22 C23 . 1.418(4) ?
C22 Fe2 . 2.047(3) ?
C22 H22 . 0.95 ?
C23 Fe2 . 2.063(3) ?
C23 H23 . 0.95 ?
S1 S2 . 2.0525(10) ?

loop_
_geom_torsion_atom_site_label_1
_geom_torsion_atom_site_label_2
_geom_torsion_atom_site_label_3
_geom_torsion_atom_site_label_4
_geom_torsion_site_symmetry_1
_geom_torsion_site_symmetry_2
_geom_torsion_site_symmetry_3
_geom_torsion_site_symmetry_4
_geom_torsion
_geom_torsion_publ_flag
C14 C1 C2 C3 . . . . 176.4(3) ?
S1 C1 C2 C3 . . . . -4.0(3) ?
C14 C1 C2 C4 . . . . -6.1(4) ?
S1 C1 C2 C4 . . . . 173.5(2) ?
C1 C2 C3 S3 . . . . -174.6(2) ?
C4 C2 C3 S3 . . . . 7.9(4) ?
C1 C2 C3 S2 . . . . 7.0(3) ?
C4 C2 C3 S2 . . . . -170.5(2) ?
C1 C2 C4 C5 . . . . 146.3(3) ?
C3 C2 C4 C5 . . . . -36.4(4) ?
C1 C2 C4 C8 . . . . -31.3(4) ?
C3 C2 C4 C8 . . . . 146.0(3) ?
C1 C2 C4 Fe1 . . . . -121.3(3) ?
C3 C2 C4 Fe1 . . . . 56.0(4) ?
C8 C4 C5 C6 . . . . 0.1(3) ?
C2 C4 C5 C6 . . . . -177.9(3) ?
Fe1 C4 C5 C6 . . . . 58.56(19) ?
C8 C4 C5 Fe1 . . . . -58.48(18) ?
C2 C4 C5 Fe1 . . . . 123.5(3) ?
C4 C5 C6 C7 . . . . 0.1(3) ?
Fe1 C5 C6 C7 . . . . 59.64(19) ?
C4 C5 C6 Fe1 . . . . -59.53(18) ?
C5 C6 C7 C8 . . . . -0.3(3) ?
Fe1 C6 C7 C8 . . . . 59.76(19) ?
C5 C6 C7 Fe1 . . . . -60.01(19) ?
C6 C7 C8 C4 . . . . 0.3(3) ?
Fe1 C7 C8 C4 . . . . 59.56(19) ?
C6 C7 C8 Fe1 . . . . -59.26(19) ?
C5 C4 C8 C7 . . . . -0.2(3) ?
C2 C4 C8 C7 . . . . 177.8(2) ?
Fe1 C4 C8 C7 . . . . -58.74(19) ?
C5 C4 C8 Fe1 . . . . 58.50(17) ?
C2 C4 C8 Fe1 . . . . -123.5(3) ?
C13 C9 C10 C11 . . . . -0.1(3) ?
Fe1 C9 C10 C11 . . . . 59.39(19) ?
C13 C9 C10 Fe1 . . . . -59.49(19) ?
C9 C10 C11 C12 . . . . 0.3(3) ?
Fe1 C10 C11 C12 . . . . 59.9(2) ?
C9 C10 C11 Fe1 . . . . -59.62(19) ?
C10 C11 C12 C13 . . . . -0.4(3) ?
Fe1 C11 C12 C13 . . . . 59.3(2) ?
C10 C11 C12 Fe1 . . . . -59.69(19) ?
C11 C12 C13 C9 . . . . 0.3(3) ?
Fe1 C12 C13 C9 . . . . 59.36(19) ?
C11 C12 C13 Fe1 . . . . -59.1(2) ?
C10 C9 C13 C12 . . . . -0.1(3) ?
Fe1 C9 C13 C12 . . . . -59.4(2) ?
C10 C9 C13 Fe1 . . . . 59.30(19) ?
C2 C1 C14 C18 . . . . -51.1(4) ?
S1 C1 C14 C18 . . . . 129.3(3) ?
C2 C1 C14 C15 . . . . 130.3(3) ?
S1 C1 C14 C15 . . . . -49.3(3) ?
C2 C1 C14 Fe2 . . . . -141.9(2) ?
S1 C1 C14 Fe2 . . . . 38.5(3) ?
C18 C14 C15 C16 . . . . 1.0(3) ?
C1 C14 C15 C16 . . . . 179.8(2) ?
Fe2 C14 C15 C16 . . . . 59.86(19) ?
C18 C14 C15 Fe2 . . . . -58.88(19) ?
C1 C14 C15 Fe2 . . . . 120.0(3) ?
C14 C15 C16 C17 . . . . -1.0(3) ?
Fe2 C15 C16 C17 . . . . 59.0(2) ?
C14 C15 C16 Fe2 . . . . -59.95(19) ?
C15 C16 C17 C18 . . . . 0.6(3) ?
Fe2 C16 C17 C18 . . . . 59.5(2) ?
C15 C16 C17 Fe2 . . . . -58.91(19) ?
C16 C17 C18 C14 . . . . 0.0(3) ?
Fe2 C17 C18 C14 . . . . 59.40(19) ?
C16 C17 C18 Fe2 . . . . -59.4(2) ?
C15 C14 C18 C17 . . . . -0.6(3) ?
C1 C14 C18 C17 . . . . -179.4(3) ?
Fe2 C14 C18 C17 . . . . -59.3(2) ?
C15 C14 C18 Fe2 . . . . 58.62(19) ?
C1 C14 C18 Fe2 . . . . -120.2(3) ?
C23 C19 C20 C21 . . . . 0.1(3) ?
Fe2 C19 C20 C21 . . . . 59.6(2) ?
C23 C19 C20 Fe2 . . . . -59.53(19) ?
C19 C20 C21 C22 . . . . -0.3(3) ?
Fe2 C20 C21 C22 . . . . 59.7(2) ?
C19 C20 C21 Fe2 . . . . -59.99(19) ?
C20 C21 C22 C23 . . . . 0.3(3) ?
Fe2 C21 C22 C23 . . . . 60.0(2) ?
C20 C21 C22 Fe2 . . . . -59.7(2) ?
C21 C22 C23 C19 . . . . -0.3(3) ?
Fe2 C22 C23 C19 . . . . 59.07(19) ?
C21 C22 C23 Fe2 . . . . -59.4(2) ?
C20 C19 C23 C22 . . . . 0.1(3) ?
Fe2 C19 C23 C22 . . . . -58.9(2) ?
C20 C19 C23 Fe2 . . . . 59.06(19) ?
C2 C1 S1 S2 . . . . -0.3(2) ?
C14 C1 S1 S2 . . . . 179.37(19) ?
C2 C3 S2 S1 . . . . -6.2(2) ?
S3 C3 S2 S1 . . . . 175.17(15) ?
